data_2207643
loop_
_publ_author_name
'Shi, Jun'

_publ_section_title
;
 (<i>E</i>)-1-[3-(Benzyloxy)benzylidene]-2-(2,4-dinitrophenyl)hydrazine
;
_journal_coeditor_code SJ6149
_journal_issue 12
_journal_name_full 'Acta Crystallographica Section E'
_journal_page_first o4018
_journal_page_last o4019
_journal_paper_doi 10.1107/S1600536805035932
_journal_volume 61
_journal_year 2005
_chemical_formula_iupac 'C20 H16 N4 O5'
_chemical_formula_moiety 'C20 H16 N4 O5'
_chemical_formula_sum 'C20 H16 N4 O5'
_chemical_formula_weight 392.37
_chemical_name_systematic
;
(E)-1-[3-(Benzyloxy)benzylidene]-2-(2,4-dinitrophenyl)hydrazine
;
_space_group_IT_number 2
_symmetry_cell_setting triclinic
_symmetry_space_group_name_Hall '-P 1'
_symmetry_space_group_name_H-M 'P -1'
_atom_sites_solution_hydrogens geom
_atom_sites_solution_primary direct
_atom_sites_solution_secondary difmap
_audit_creation_method SHELXL-97
_cell_angle_alpha 96.711(5)
_cell_angle_beta 93.768(5)
_cell_angle_gamma 90.115(5)
_cell_formula_units_Z 2
_cell_length_a 5.9288(18)
_cell_length_b 7.651(2)
_cell_length_c 20.087(6)
_cell_measurement_reflns_used 1729
_cell_measurement_temperature 294(2)
_cell_measurement_theta_max 26.34
_cell_measurement_theta_min 2.68
_cell_volume 902.9(5)
_computing_cell_refinement 'SAINT (Bruker, 1999)'
_computing_data_collection 'SMART (Bruker, 1999)'
_computing_data_reduction SAINT
_computing_molecular_graphics 'SHELXTL (Sheldrick, 1997b)'
_computing_publication_material SHELXTL
_computing_structure_refinement 'SHELXL97 (Sheldrick, 1997a)'
_computing_structure_solution 'SHELXS97 (Sheldrick, 1997a)'
_diffrn_ambient_temperature 294(2)
_diffrn_measured_fraction_theta_full 0.989
_diffrn_measured_fraction_theta_max 0.989
_diffrn_measurement_device_type 'Bruker SMART APEX CCD area-detector'
_diffrn_measurement_method '\f and \w'
_diffrn_radiation_monochromator graphite
_diffrn_radiation_source 'fine-focus sealed tube'
_diffrn_radiation_type MoK\a
_diffrn_radiation_wavelength 0.71073
_diffrn_reflns_av_R_equivalents 0.0173
_diffrn_reflns_av_sigmaI/netI 0.0353
_diffrn_reflns_limit_h_max 7
_diffrn_reflns_limit_h_min -7
_diffrn_reflns_limit_k_max 9
_diffrn_reflns_limit_k_min -8
_diffrn_reflns_limit_l_max 14
_diffrn_reflns_limit_l_min -23
_diffrn_reflns_number 4495
_diffrn_reflns_theta_full 25.01
_diffrn_reflns_theta_max 25.01
_diffrn_reflns_theta_min 2.05
_diffrn_standards_number 0
_exptl_absorpt_coefficient_mu 0.107
_exptl_absorpt_correction_T_max 0.981
_exptl_absorpt_correction_T_min 0.960
_exptl_absorpt_correction_type multi-scan
_exptl_absorpt_process_details '(SADABS; Sheldrick, 1996)'
_exptl_crystal_colour red
_exptl_crystal_density_diffrn 1.443
_exptl_crystal_density_method 'not measured'
_exptl_crystal_description block
_exptl_crystal_F_000 408
_exptl_crystal_size_max 0.26
_exptl_crystal_size_mid 0.20
_exptl_crystal_size_min 0.18
_refine_diff_density_max 0.170
_refine_diff_density_min -0.154
_refine_ls_extinction_method none
_refine_ls_goodness_of_fit_ref 1.017
_refine_ls_hydrogen_treatment constr
_refine_ls_matrix_type full
_refine_ls_number_parameters 262
_refine_ls_number_reflns 3137
_refine_ls_number_restraints 0
_refine_ls_restrained_S_all 1.017
_refine_ls_R_factor_all 0.0714
_refine_ls_R_factor_gt 0.0424
_refine_ls_shift/su_max 0.003
_refine_ls_shift/su_mean 0.000
_refine_ls_structure_factor_coef Fsqd
_refine_ls_weighting_details 'calc w = 1/[\s^2^(Fo^2^)+(0.053P)^2^+0.193P] where P = (Fo^2^+2Fc^2^)/3'
_refine_ls_weighting_scheme calc
_refine_ls_wR_factor_gt 0.0995
_refine_ls_wR_factor_ref 0.1165
_reflns_number_gt 2118
_reflns_number_total 3137
_reflns_threshold_expression I>2\s(I)
_cod_data_source_file sj6149.cif
_cod_data_source_block I
_cod_depositor_comments
;
The following automatic conversions were performed:
'_symmetry_cell_setting' value 'Triclinic' changed to 'triclinic'
according to '/home/saulius/struct/CIF-dictionaries/cif_core.dic'
dictionary named 'cif_core.dic' version 2.4.1 from 2010-06-29.

Automatic conversion script
Id: cif_fix_enum 1527 2010-12-29 10:47:43Z saulius 

The following automatic conversions were performed:

'_symmetry_cell_setting' value 'Triclinic' changed to 'triclinic'
according to /home/saulius/struct/CIF-dictionaries/cif_core.dic
dictionary named 'cif_core.dic' version 2.4.1 from 2010-06-29.

Automatic conversion script
Id: cif_fix_values 1715 2011-07-08 13:25:40Z adriana 
;
_cod_database_code 2207643
_cod_database_fobs_code 2207643

loop_
_symmetry_equiv_pos_as_xyz
'x, y, z'
'-x, -y, -z'

loop_
_atom_site_label
_atom_site_fract_x
_atom_site_fract_y
_atom_site_fract_z
_atom_site_U_iso_or_equiv
_atom_site_adp_type
_atom_site_calc_flag
_atom_site_refinement_flags
_atom_site_occupancy
_atom_site_type_symbol
O1 1.3360(2) 0.2768(2) 0.42656(7) 0.0504(4) Uani d . 1 O
O2 0.8017(3) -0.0963(2) -0.00502(7) 0.0689(6) Uani d . 1 O
O3 0.5213(3) -0.2544(3) -0.05091(8) 0.0789(6) Uani d . 1 O
O4 -0.0072(3) -0.5159(3) 0.07535(10) 0.0928(7) Uani d . 1 O
O5 0.0109(3) -0.4637(2) 0.18305(9) 0.0689(5) Uani d . 1 O
N1 0.9798(3) 0.0288(2) 0.18735(8) 0.0409(4) Uani d . 1 N
N2 0.8695(3) -0.0364(2) 0.12639(8) 0.0425(5) Uani d . 1 N
H2A 0.9208 -0.0125 0.0894 0.051 Uiso calc R 1 H
N3 0.6313(3) -0.1869(3) -0.00085(8) 0.0497(5) Uani d . 1 N
N4 0.0838(3) -0.4491(3) 0.12840(10) 0.0534(5) Uani d . 1 N
C1 0.9244(4) 0.2971(3) 0.54528(11) 0.0518(6) Uani d . 1 C
H1 0.8119 0.3434 0.5182 0.062 Uiso calc R 1 H
C2 0.9027(4) 0.3055(3) 0.61388(12) 0.0560(6) Uani d . 1 C
H2 0.7761 0.3578 0.6324 0.067 Uiso calc R 1 H
C3 1.0665(4) 0.2375(3) 0.65480(11) 0.0515(6) Uani d . 1 C
H3 1.0502 0.2422 0.7007 0.062 Uiso calc R 1 H
C4 1.2558(4) 0.1620(3) 0.62715(10) 0.0546(6) Uani d . 1 C
H4 1.3685 0.1165 0.6544 0.066 Uiso calc R 1 H
C5 1.2768(4) 0.1544(3) 0.55872(11) 0.0514(6) Uani d . 1 C
H5 1.4049 0.1038 0.5405 0.062 Uiso calc R 1 H
C6 1.1121(4) 0.2202(3) 0.51676(10) 0.0412(5) Uani d . 1 C
C7 1.1284(4) 0.1998(3) 0.44189(10) 0.0496(6) Uani d . 1 C
H7A 1.1230 0.0760 0.4246 0.059 Uiso calc R 1 H
H7B 1.0017 0.2575 0.4208 0.059 Uiso calc R 1 H
C8 1.3778(3) 0.2726(3) 0.35981(9) 0.0377(5) Uani d . 1 C
C9 1.5763(3) 0.3587(3) 0.34776(10) 0.0446(5) Uani d . 1 C
H9 1.6679 0.4134 0.3836 0.053 Uiso calc R 1 H
C10 1.6364(4) 0.3628(3) 0.28302(11) 0.0474(6) Uani d . 1 C
H10 1.7704 0.4180 0.2752 0.057 Uiso calc R 1 H
C11 1.4974(4) 0.2848(3) 0.22920(10) 0.0439(5) Uani d . 1 C
H11 1.5380 0.2887 0.1855 0.053 Uiso calc R 1 H
C12 1.2978(3) 0.2010(3) 0.24071(9) 0.0373(5) Uani d . 1 C
C13 1.2382(3) 0.1937(3) 0.30667(9) 0.0394(5) Uani d . 1 C
H13 1.1061 0.1363 0.3147 0.047 Uiso calc R 1 H
C14 1.1566(4) 0.1223(3) 0.18218(10) 0.0411(5) Uani d . 1 C
H14 1.1967 0.1408 0.1395 0.049 Uiso calc R 1 H
C15 0.6812(3) -0.1377(3) 0.12508(9) 0.0372(5) Uani d . 1 C
C16 0.5598(3) -0.2126(3) 0.06514(9) 0.0375(5) Uani d . 1 C
C17 0.3654(3) -0.3144(3) 0.06608(10) 0.0428(5) Uani d . 1 C
H17 0.2883 -0.3615 0.0262 0.051 Uiso calc R 1 H
C18 0.2896(3) -0.3439(3) 0.12690(10) 0.0410(5) Uani d . 1 C
C19 0.4037(4) -0.2741(3) 0.18714(10) 0.0447(5) Uani d . 1 C
H19 0.3506 -0.2960 0.2279 0.054 Uiso calc R 1 H
C20 0.5936(4) -0.1735(3) 0.18599(10) 0.0432(5) Uani d . 1 C
H20 0.6676 -0.1270 0.2265 0.052 Uiso calc R 1 H

loop_
_atom_site_aniso_label
_atom_site_aniso_U_11
_atom_site_aniso_U_22
_atom_site_aniso_U_33
_atom_site_aniso_U_12
_atom_site_aniso_U_13
_atom_site_aniso_U_23
O1 0.0470(9) 0.0718(11) 0.0311(8) -0.0187(8) -0.0004(6) 0.0034(7)
O2 0.0716(12) 0.0975(14) 0.0366(9) -0.0429(11) 0.0069(8) 0.0029(8)
O3 0.0767(13) 0.1256(17) 0.0304(9) -0.0431(12) -0.0029(8) -0.0034(9)
O4 0.0756(13) 0.1350(19) 0.0636(12) -0.0574(13) -0.0002(10) -0.0025(12)
O5 0.0631(11) 0.0828(13) 0.0660(12) -0.0125(9) 0.0240(9) 0.0192(9)
N1 0.0410(10) 0.0486(11) 0.0310(9) -0.0023(9) -0.0045(7) 0.0000(8)
N2 0.0430(10) 0.0553(12) 0.0278(9) -0.0093(9) -0.0002(7) 0.0013(8)
N3 0.0504(12) 0.0655(13) 0.0318(10) -0.0147(10) 0.0019(8) 0.0011(9)
N4 0.0469(12) 0.0588(13) 0.0562(13) -0.0048(10) 0.0083(10) 0.0111(10)
C1 0.0514(14) 0.0555(15) 0.0505(14) 0.0073(12) 0.0034(11) 0.0145(11)
C2 0.0580(15) 0.0561(15) 0.0550(15) 0.0055(12) 0.0191(12) 0.0023(12)
C3 0.0610(16) 0.0590(15) 0.0337(12) -0.0065(12) 0.0080(11) -0.0006(10)
C4 0.0554(15) 0.0726(17) 0.0343(12) 0.0005(12) -0.0027(11) 0.0030(11)
C5 0.0407(13) 0.0708(17) 0.0412(13) 0.0047(11) 0.0039(10) -0.0009(11)
C6 0.0416(12) 0.0470(13) 0.0348(11) -0.0096(10) 0.0006(9) 0.0051(9)
C7 0.0456(13) 0.0636(16) 0.0387(12) -0.0146(11) -0.0003(10) 0.0046(11)
C8 0.0399(12) 0.0423(12) 0.0311(11) -0.0015(10) 0.0007(9) 0.0055(9)
C9 0.0386(12) 0.0533(14) 0.0402(12) -0.0068(10) -0.0056(9) 0.0029(10)
C10 0.0400(13) 0.0542(14) 0.0486(13) -0.0118(11) 0.0053(10) 0.0070(11)
C11 0.0490(13) 0.0501(14) 0.0330(11) -0.0030(11) 0.0067(9) 0.0046(9)
C12 0.0383(12) 0.0391(12) 0.0343(11) 0.0000(9) 0.0000(9) 0.0044(9)
C13 0.0370(11) 0.0439(13) 0.0370(11) -0.0070(9) 0.0009(9) 0.0047(9)
C14 0.0446(13) 0.0480(13) 0.0303(11) -0.0039(10) 0.0015(9) 0.0038(9)
C15 0.0377(11) 0.0407(12) 0.0329(11) 0.0035(9) 0.0008(9) 0.0046(9)
C16 0.0386(11) 0.0467(13) 0.0270(10) -0.0021(10) 0.0013(8) 0.0042(9)
C17 0.0390(12) 0.0500(14) 0.0380(12) -0.0028(10) -0.0019(9) 0.0024(10)
C18 0.0352(12) 0.0453(13) 0.0432(12) -0.0003(10) 0.0044(9) 0.0070(10)
C19 0.0437(13) 0.0564(15) 0.0359(12) 0.0032(11) 0.0051(10) 0.0114(10)
C20 0.0448(13) 0.0535(14) 0.0306(11) -0.0002(11) -0.0019(9) 0.0042(9)

loop_
_atom_type_symbol
_atom_type_description
_atom_type_scat_dispersion_real
_atom_type_scat_dispersion_imag
_atom_type_scat_source
C C 0.0033 0.0016 'International Tables Vol C Tables 4.2.6.8 and 6.1.1.4'
H H 0.0000 0.0000 'International Tables Vol C Tables 4.2.6.8 and 6.1.1.4'
N N 0.0061 0.0033 'International Tables Vol C Tables 4.2.6.8 and 6.1.1.4'
O O 0.0106 0.0060 'International Tables Vol C Tables 4.2.6.8 and 6.1.1.4'

loop_
_geom_angle_atom_site_label_1
_geom_angle_atom_site_label_2
_geom_angle_atom_site_label_3
_geom_angle
_geom_angle_publ_flag
C8 O1 C7 117.32(15) yes
C14 N1 N2 114.42(16) yes
C15 N2 N1 120.11(16) yes
C15 N2 H2A 119.9 ?
N1 N2 H2A 119.9 ?
O3 N3 O2 121.55(18) yes
O3 N3 C16 119.34(18) yes
O2 N3 C16 119.10(16) yes
O4 N4 O5 123.4(2) yes
O4 N4 C18 118.55(19) yes
O5 N4 C18 118.04(19) yes
C2 C1 C6 120.6(2) ?
C2 C1 H1 119.7 ?
C6 C1 H1 119.7 ?
C3 C2 C1 120.6(2) ?
C3 C2 H2 119.7 ?
C1 C2 H2 119.7 ?
C2 C3 C4 119.4(2) ?
C2 C3 H3 120.3 ?
C4 C3 H3 120.3 ?
C3 C4 C5 119.7(2) ?
C3 C4 H4 120.2 ?
C5 C4 H4 120.2 ?
C6 C5 C4 121.6(2) ?
C6 C5 H5 119.2 ?
C4 C5 H5 119.2 ?
C5 C6 C1 118.1(2) ?
C5 C6 C7 121.2(2) ?
C1 C6 C7 120.6(2) ?
O1 C7 C6 109.34(16) yes
O1 C7 H7A 109.8 ?
C6 C7 H7A 109.8 ?
O1 C7 H7B 109.8 ?
C6 C7 H7B 109.8 ?
H7A C7 H7B 108.3 ?
O1 C8 C13 124.91(18) yes
O1 C8 C9 114.77(17) yes
C13 C8 C9 120.31(18) ?
C10 C9 C8 120.07(18) ?
C10 C9 H9 120.0 ?
C8 C9 H9 120.0 ?
C9 C10 C11 120.22(19) ?
C9 C10 H10 119.9 ?
C11 C10 H10 119.9 ?
C12 C11 C10 120.07(19) ?
C12 C11 H11 120.0 ?
C10 C11 H11 120.0 ?
C11 C12 C13 119.85(18) ?
C11 C12 C14 117.84(18) ?
C13 C12 C14 122.31(18) ?
C8 C13 C12 119.46(19) ?
C8 C13 H13 120.3 ?
C12 C13 H13 120.3 ?
N1 C14 C12 122.71(18) ?
N1 C14 H14 118.6 ?
C12 C14 H14 118.6 ?
N2 C15 C20 119.94(18) yes
N2 C15 C16 123.99(18) yes
C20 C15 C16 116.07(19) ?
C17 C16 C15 122.12(18) ?
C17 C16 N3 116.02(17) yes
C15 C16 N3 121.86(18) yes
C18 C17 C16 118.80(19) ?
C18 C17 H17 120.6 ?
C16 C17 H17 120.6 ?
C17 C18 C19 121.22(19) ?
C17 C18 N4 119.20(18) yes
C19 C18 N4 119.58(18) yes
C20 C19 C18 119.78(19) ?
C20 C19 H19 120.1 ?
C18 C19 H19 120.1 ?
C19 C20 C15 122.00(19) ?
C19 C20 H20 119.0 ?
C15 C20 H20 119.0 ?

loop_
_geom_bond_atom_site_label_1
_geom_bond_atom_site_label_2
_geom_bond_distance
_geom_bond_publ_flag
O1 C8 1.376(2) yes
O1 C7 1.431(2) yes
O2 N3 1.237(2) yes
O3 N3 1.222(2) yes
O4 N4 1.218(2) yes
O5 N4 1.223(2) yes
N1 C14 1.284(3) yes
N1 N2 1.388(2) yes
N2 C15 1.355(2) ?
N2 H2A 0.8600 ?
N3 C16 1.453(3) yes
N4 C18 1.465(3) yes
C1 C2 1.386(3) ?
C1 C6 1.386(3) ?
C1 H1 0.9300 ?
C2 C3 1.374(3) ?
C2 H2 0.9300 ?
C3 C4 1.383(3) ?
C3 H3 0.9300 ?
C4 C5 1.383(3) ?
C4 H4 0.9300 ?
C5 C6 1.382(3) ?
C5 H5 0.9300 ?
C6 C7 1.503(3) ?
C7 H7A 0.9700 ?
C7 H7B 0.9700 ?
C8 C13 1.386(3) ?
C8 C9 1.396(3) ?
C9 C10 1.375(3) ?
C9 H9 0.9300 ?
C10 C11 1.391(3) ?
C10 H10 0.9300 ?
C11 C12 1.390(3) ?
C11 H11 0.9300 ?
C12 C13 1.401(3) ?
C12 C14 1.466(3) ?
C13 H13 0.9300 ?
C14 H14 0.9300 ?
C15 C20 1.415(3) ?
C15 C16 1.421(3) ?
C16 C17 1.392(3) ?
C17 C18 1.372(3) ?
C17 H17 0.9300 ?
C18 C19 1.395(3) ?
C19 C20 1.366(3) ?
C19 H19 0.9300 ?
C20 H20 0.9300 ?

loop_
_geom_hbond_atom_site_label_D
_geom_hbond_atom_site_label_H
_geom_hbond_atom_site_label_A
_geom_hbond_site_symmetry_A
_geom_hbond_distance_DH
_geom_hbond_distance_HA
_geom_hbond_distance_DA
_geom_hbond_angle_DHA
_geom_hbond_publ_flag
N2 H2A O2 2_755 0.86 2.64 3.460(2) 160 yes
N2 H2A O2 . 0.86 2.01 2.630(2) 128 yes

loop_
_geom_torsion_atom_site_label_1
_geom_torsion_atom_site_label_2
_geom_torsion_atom_site_label_3
_geom_torsion_atom_site_label_4
_geom_torsion
C14 N1 N2 C15 179.7(2)
C6 C1 C2 C3 -0.2(4)
C1 C2 C3 C4 0.8(4)
C2 C3 C4 C5 -0.6(4)
C3 C4 C5 C6 -0.3(4)
C4 C5 C6 C1 0.9(3)
C4 C5 C6 C7 -175.6(2)
C2 C1 C6 C5 -0.7(3)
C2 C1 C6 C7 175.8(2)
C8 O1 C7 C6 -179.00(18)
C5 C6 C7 O1 -57.3(3)
C1 C6 C7 O1 126.3(2)
C7 O1 C8 C13 -2.6(3)
C7 O1 C8 C9 176.39(19)
O1 C8 C9 C10 179.8(2)
C13 C8 C9 C10 -1.2(3)
C8 C9 C10 C11 1.5(3)
C9 C10 C11 C12 -0.5(3)
C10 C11 C12 C13 -0.7(3)
C10 C11 C12 C14 179.5(2)
O1 C8 C13 C12 178.91(19)
C9 C8 C13 C12 0.0(3)
C11 C12 C13 C8 1.0(3)
C14 C12 C13 C8 -179.2(2)
N2 N1 C14 C12 -179.20(18)
C11 C12 C14 N1 173.7(2)
C13 C12 C14 N1 -6.1(3)
N1 N2 C15 C20 1.6(3)
N1 N2 C15 C16 -178.86(18)
N2 C15 C16 C17 -179.3(2)
C20 C15 C16 C17 0.3(3)
N2 C15 C16 N3 0.6(3)
C20 C15 C16 N3 -179.79(19)
O3 N3 C16 C17 -0.2(3)
O2 N3 C16 C17 179.3(2)
O3 N3 C16 C15 179.9(2)
O2 N3 C16 C15 -0.6(3)
C15 C16 C17 C18 -0.3(3)
N3 C16 C17 C18 179.78(19)
C16 C17 C18 C19 -0.1(3)
C16 C17 C18 N4 179.30(19)
O4 N4 C18 C17 4.1(3)
O5 N4 C18 C17 -175.1(2)
O4 N4 C18 C19 -176.5(2)
O5 N4 C18 C19 4.3(3)
C17 C18 C19 C20 0.4(3)
N4 C18 C19 C20 -178.9(2)
C18 C19 C20 C15 -0.4(3)
N2 C15 C20 C19 179.7(2)
C16 C15 C20 C19 0.1(3)

loop_
_cod_related_entry_id
_cod_related_entry_database
_cod_related_entry_code
1 ChemSpider 7901589
